data_4078646
loop_
_publ_author_name
'Bowie, John H.'
'Bruce, Michael I.'
'Buntine, Mark A.'
'Gentleman, Alexander S.'
'Graham, David C.'
'Low, Paul J.'
'Metha, Gregory F.'
'Mitchell, Cassandra'
'Parker, Christian R.'
'Skelton, Brian W.'
'White, Allan H.'

_publ_section_title
;
 Facile Decarboxylation of Propiolic Acid on a Ruthenium Center and
 Related Chemistry
;
_journal_issue 15
_journal_name_full Organometallics
_journal_page_first 5262
_journal_paper_doi 10.1021/om300157w
_journal_volume 31
_journal_year 2012
_chemical_formula_moiety 'C35 H32 O2 P2 Ru, C H2 Cl2'
_chemical_formula_sum 'C36 H34 Cl2 O2 P2 Ru'
_chemical_formula_weight 732.59
_space_group_IT_number 2
_symmetry_cell_setting triclinic
_symmetry_space_group_name_Hall '-P 1'
_symmetry_space_group_name_H-M 'P -1'
_cell_angle_alpha 80.644(3)
_cell_angle_beta 80.180(3)
_cell_angle_gamma 73.254(3)
_cell_formula_units_Z 2
_cell_length_a 8.8400(10)
_cell_length_b 12.126(2)
_cell_length_c 16.502(3)
_cell_measurement_reflns_used 7258
_cell_measurement_temperature 170
_cell_measurement_theta_max 33.1
_cell_measurement_theta_min 2.52
_cell_volume 1657.0(4)
_computing_cell_refinement 'Siemens SAINT (Siemens, 1995)'
_computing_data_collection 'Siemens SMART (Siemens, 1995)'
_computing_data_reduction 'xtal ADDREF SORTRF'
_computing_molecular_graphics xtal
_computing_publication_material 'xtal BONDLA CIFIO'
_computing_structure_refinement 'xtal CRYLSQ'
_computing_structure_solution xtal
_diffrn_ambient_temperature 170
_diffrn_measured_fraction_theta_full 1
_diffrn_measured_fraction_theta_max 1
_diffrn_measurement_device_type
;
Bruker SMART CCD diffractometer
;
_diffrn_measurement_method '\w scans'
_diffrn_radiation_detector 'CCD area detector'
_diffrn_radiation_monochromator graphite
_diffrn_radiation_source 'sealed tube'
_diffrn_radiation_type 'Mo K\a'
_diffrn_radiation_wavelength .71073
_diffrn_reflns_av_R_equivalents .033
_diffrn_reflns_av_sigmaI/netI .041
_diffrn_reflns_limit_h_max 13
_diffrn_reflns_limit_h_min -12
_diffrn_reflns_limit_k_max 18
_diffrn_reflns_limit_k_min -17
_diffrn_reflns_limit_l_max 24
_diffrn_reflns_limit_l_min -24
_diffrn_reflns_number 22965
_diffrn_reflns_theta_full 32.2
_diffrn_reflns_theta_max 32.2
_diffrn_reflns_theta_min 1.26
_diffrn_standards_decay_% 0
_diffrn_standards_number 0
_exptl_absorpt_coefficient_mu .762
_exptl_absorpt_correction_T_max 1
_exptl_absorpt_correction_T_min .787
_exptl_absorpt_correction_type multi-scan
_exptl_absorpt_process_details
;
 SADABS; Sheldrick, 1996
;
_exptl_crystal_colour colourless
_exptl_crystal_density_diffrn 1.468
_exptl_crystal_density_method 'not measured'
_exptl_crystal_description rod
_exptl_crystal_F_000 748
_exptl_crystal_size_max .55
_exptl_crystal_size_mid .24
_exptl_crystal_size_min .1
_refine_diff_density_max 2.127
_refine_diff_density_min -2.297
_refine_ls_extinction_method none
_refine_ls_goodness_of_fit_gt 1.021
_refine_ls_goodness_of_fit_ref 1.026
_refine_ls_hydrogen_treatment noref
_refine_ls_matrix_type full
_refine_ls_number_constraints 0
_refine_ls_number_parameters 397
_refine_ls_number_reflns 11435
_refine_ls_number_restraints 0
_refine_ls_R_factor_all .054
_refine_ls_R_factor_gt .046
_refine_ls_shift/su_max .01
_refine_ls_shift/su_mean .0002
_refine_ls_structure_factor_coef Fsqd
_refine_ls_weighting_scheme calc
_refine_ls_wR_factor_gt .109
_refine_ls_wR_factor_ref .119
_reflns_d_resolution_high .667
_reflns_d_resolution_low 16.09
_reflns_Friedel_coverage 0
_reflns_limit_h_max 13
_reflns_limit_h_min 0
_reflns_limit_k_max 18
_reflns_limit_k_min -16
_reflns_limit_l_max 24
_reflns_limit_l_min -23
_reflns_number_gt 9832
_reflns_number_total 11435
_reflns_threshold_expression 'I >  2.00 sig(I)'
_cod_data_source_file om300157w_si_002.cif
_cod_data_source_block br1199
_cod_original_sg_symbol_Hall -p_1
_cod_original_sg_symbol_H-M P_-1
_cod_original_formula_sum 'C36 H34 Cl2 O2 P2 Ru1'
_cod_database_code 4078646

loop_
_symmetry_equiv_pos_as_xyz
+x,+y,+z
-x,-y,-z

loop_
_atom_site_label
_atom_site_fract_x
_atom_site_fract_y
_atom_site_fract_z
_atom_site_U_iso_or_equiv
_atom_site_adp_type
_atom_site_occupancy
Ru .64011(2) .247650(17) .762191(13) .01916(14) Uani 1.00000
P1 .53652(8) .43545(6) .71181(4) .0184(4) Uani 1.00000
C111 .4339(3) .5414(2) .78534(18) .0230(17) Uani 1.00000
C112 .3677(5) .6587(3) .7576(2) .037(2) Uani 1.00000
C113 .2917(5) .7372(3) .8142(3) .044(3) Uani 1.00000
C114 .2816(5) .7007(3) .8985(2) .041(3) Uani 1.00000
C115 .3420(5) .5859(3) .9263(2) .042(3) Uani 1.00000
C116 .4189(4) .5061(3) .8702(2) .032(2) Uani 1.00000
C121 .6639(3) .5144(2) .64132(17) .0213(16) Uani 1.00000
C122 .8236(4) .4930(3) .6517(2) .033(2) Uani 1.00000
C123 .9198(4) .5567(3) .6013(3) .041(3) Uani 1.00000
C124 .8589(4) .6414(3) .5396(2) .032(2) Uani 1.00000
C125 .7010(4) .6620(3) .52749(19) .027(2) Uani 1.00000
C126 .6038(3) .5990(3) .57766(18) .0258(18) Uani 1.00000
C10 .3786(3) .4410(2) .64992(17) .0220(16) Uani 1.00000
C20 .2728(3) .3666(2) .69971(18) .0228(17) Uani 1.00000
P2 .40061(8) .22805(6) .74515(4) .0191(4) Uani 1.00000
C211 .2812(3) .1892(2) .84221(17) .0220(16) Uani 1.00000
C212 .2040(4) .2721(3) .8959(2) .029(2) Uani 1.00000
C213 .1212(4) .2424(3) .9719(2) .035(2) Uani 1.00000
C214 .1176(4) .1276(3) .9963(2) .036(2) Uani 1.00000
C215 .1947(4) .0444(3) .9444(2) .035(2) Uani 1.00000
C216 .2753(4) .0745(3) .8674(2) .029(2) Uani 1.00000
C221 .3938(3) .1194(2) .68144(17) .0218(16) Uani 1.00000
C222 .5264(4) .0258(3) .6697(2) .029(2) Uani 1.00000
C223 .5227(4) -.0622(3) .6258(3) .039(3) Uani 1.00000
C224 .3862(5) -.0553(3) .5915(2) .040(3) Uani 1.00000
C225 .2543(4) .0377(3) .6021(2) .034(2) Uani 1.00000
C226 .2554(4) .1247(3) .6482(2) .027(2) Uani 1.00000
C1 .7156(3) .2334(2) .64279(18) .0220(16) Uani 1.00000
C2 .7671(3) .2254(2) .56978(19) .0256(18) Uani 1.00000
C3 .8323(3) .2206(2) .48480(18) .0217(16) Uani 1.00000
O3 .7869(3) .2905(2) .42684(15) .0344(17) Uani 1.00000
O4 .9566(3) .12614(18) .47405(14) .0280(14) Uani 1.00000
C4 1.0332(4) .1166(3) .3903(2) .036(2) Uani 1.00000
C101 .8766(4) .2011(3) .8112(2) .035(2) Uani 1.00000
C102 .7594(4) .2632(3) .8687(2) .032(2) Uani 1.00000
C103 .6462(4) .1998(3) .8999(2) .032(2) Uani 1.00000
C104 .6939(4) .0970(3) .8615(2) .036(2) Uani 1.00000
C105 .8359(4) .0967(3) .8062(2) .037(2) Uani 1.00000
C01 .7488(12) .6680(6) .8138(7) .132(11) Uani 1.00000
Cl1 .8923(2) .55122(13) .86107(12) .0752(16) Uani .869(4)
Cl2 .7658(4) .79930(15) .81851(14) .104(2) Uani .869(4)
Cl1' .935(4) .635(3) .8071(18) .175(11) Uiso .131(4)
Cl2' .6606(16) .7915(12) .8653(9) .077(4) Uiso .131(4)
H112 .37389 .68409 .69993 .04500 Uiso 1.00000
H113 .24828 .81658 .79458 .05400 Uiso 1.00000
H114 .22915 .75398 .93763 .05100 Uiso 1.00000
H115 .33292 .55909 .98475 .05000 Uiso 1.00000
H116 .46323 .42725 .89080 .03800 Uiso 1.00000
H122 .86616 .43358 .69379 .03900 Uiso 1.00000
H123 1.02921 .54108 .60989 .04900 Uiso 1.00000
H124 .92482 .68531 .50501 .03900 Uiso 1.00000
H125 .65797 .72045 .48499 .03300 Uiso 1.00000
H126 .49524 .61236 .56901 .03100 Uiso 1.00000
H10a .31652 .51876 .63835 .02600 Uiso 1.00000
H10b .42449 .41061 .59858 .02600 Uiso 1.00000
H20a .20834 .35158 .66501 .02800 Uiso 1.00000
H20b .20652 .40790 .74325 .02800 Uiso 1.00000
H212 .20672 .35161 .88022 .03500 Uiso 1.00000
H213 .06699 .30109 1.00709 .04300 Uiso 1.00000
H214 .06269 .10764 1.04978 .04100 Uiso 1.00000
H215 .19227 -.03479 .96144 .04400 Uiso 1.00000
H216 .32595 .01645 .83078 .03600 Uiso 1.00000
H222 .62110 .02380 .69056 .03400 Uiso 1.00000
H223 .61215 -.13015 .62280 .04800 Uiso 1.00000
H224 .38518 -.11461 .56058 .04800 Uiso 1.00000
H225 .16119 .04257 .57807 .04200 Uiso 1.00000
H226 .16201 .18750 .65727 .03300 Uiso 1.00000
H4a 1.11799 .04847 .38689 .05400 Uiso 1.00000
H4b 1.07156 .18267 .36827 .05400 Uiso 1.00000
H4c .95613 .11368 .35559 .05400 Uiso 1.00000
H101 .96624 .22469 .78038 .04300 Uiso 1.00000
H102 .75754 .33630 .88358 .04000 Uiso 1.00000
H103 .55405 .22109 .93978 .03900 Uiso 1.00000
H104 .63905 .03695 .87086 .04500 Uiso 1.00000
H105 .89062 .03577 .77407 .04700 Uiso 1.00000
H01a .64576 .66636 .84290 .13100 Uiso .869(4)
H01b .75452 .66142 .75846 .13100 Uiso .869(4)
H01'a .73576 .68486 .75625 .14400 Uiso .131(4)
H01'b .69249 .61142 .83847 .14400 Uiso .131(4)

loop_
_atom_site_aniso_label
_atom_site_aniso_U_11
_atom_site_aniso_U_22
_atom_site_aniso_U_33
_atom_site_aniso_U_12
_atom_site_aniso_U_13
_atom_site_aniso_U_23
Ru .01708(9) .01839(9) .02467(10) -.00572(7) -.00718(7) -.00377(7)
P1 .0176(3) .0177(3) .0225(3) -.0064(2) -.0055(2) -.0042(2)
C111 .0212(11) .0216(11) .0276(12) -.0052(9) -.0045(9) -.0074(9)
C112 .046(2) .0263(14) .0333(16) -.0018(13) -.0072(14) -.0053(12)
C113 .052(2) .0283(16) .046(2) .0038(15) -.0086(17) -.0111(14)
C114 .044(2) .0356(17) .0416(18) -.0016(14) -.0046(15) -.0200(14)
C115 .050(2) .0408(18) .0317(16) -.0049(16) -.0026(15) -.0135(14)
C116 .0370(16) .0279(14) .0290(14) -.0065(12) -.0030(12) -.0054(11)
C121 .0194(11) .0220(11) .0258(12) -.0095(9) -.0039(9) -.0043(9)
C122 .0225(13) .0316(15) .0459(18) -.0111(11) -.0125(12) .0040(13)
C123 .0244(14) .0405(18) .061(2) -.0185(13) -.0130(14) .0078(16)
C124 .0308(15) .0313(14) .0405(17) -.0192(12) -.0031(12) -.0028(12)
C125 .0304(14) .0266(13) .0298(14) -.0147(11) -.0062(11) -.0008(10)
C126 .0225(12) .0298(13) .0288(13) -.0127(10) -.0058(10) -.0014(10)
C10 .0206(11) .0220(11) .0268(12) -.0090(9) -.0093(9) -.0001(9)
C20 .0182(11) .0207(11) .0313(13) -.0065(9) -.0083(9) -.0007(9)
P2 .0168(3) .0189(3) .0239(3) -.0070(2) -.0055(2) -.0023(2)
C211 .0185(10) .0250(12) .0260(12) -.0100(9) -.0061(9) -.0014(9)
C212 .0276(13) .0312(14) .0298(14) -.0128(11) -.0024(11) -.0044(11)
C213 .0334(16) .0422(18) .0298(15) -.0128(14) -.0007(12) -.0060(13)
C214 .0304(15) .0476(19) .0299(15) -.0169(14) -.0045(12) .0068(13)
C215 .0371(16) .0307(15) .0368(16) -.0156(13) -.0059(13) .0060(12)
C216 .0301(14) .0243(12) .0333(15) -.0105(11) -.0051(11) -.0005(11)
C221 .0212(11) .0215(11) .0268(12) -.0106(9) -.0061(9) -.0024(9)
C222 .0245(13) .0263(13) .0419(16) -.0083(10) -.0095(11) -.0109(12)
C223 .0329(16) .0324(16) .060(2) -.0102(13) -.0094(15) -.0232(15)
C224 .045(2) .0412(18) .046(2) -.0220(16) -.0113(15) -.0163(15)
C225 .0382(16) .0374(16) .0400(17) -.0230(14) -.0167(13) -.0044(13)
C226 .0247(12) .0280(13) .0346(14) -.0128(11) -.0095(11) -.0031(11)
C1 .0175(10) .0168(10) .0346(14) -.0057(8) -.0078(9) -.0046(9)
C2 .0226(12) .0235(12) .0322(14) -.0065(10) -.0034(10) -.0067(10)
C3 .0183(10) .0200(11) .0307(13) -.0074(9) -.0063(9) -.0064(9)
O3 .0348(12) .0305(11) .0352(12) -.0038(9) -.0113(9) .0018(9)
O4 .0260(10) .0231(9) .0322(11) -.0017(8) -.0027(8) -.0054(8)
C4 .0314(15) .0390(17) .0374(16) -.0127(13) .0076(12) -.0137(13)
C101 .0232(13) .0443(18) .0390(17) -.0105(12) -.0161(12) .0027(14)
C102 .0360(16) .0332(15) .0333(15) -.0110(12) -.0178(13) -.0040(12)
C103 .0334(15) .0356(15) .0263(14) -.0079(12) -.0108(12) .0024(11)
C104 .0417(18) .0286(14) .0431(18) -.0119(13) -.0219(15) .0058(13)
C105 .0348(16) .0290(15) .0455(19) .0057(12) -.0198(14) -.0070(13)
C01 .127(7) .061(4) .235(11) -.013(4) -.086(7) -.046(6)
Cl1 .0948(13) .0460(8) .0879(12) -.0107(8) -.0287(10) -.0141(7)
Cl2 .193(3) .0516(9) .0829(14) -.0382(12) -.0624(17) .0036(8)

loop_
_atom_type_symbol
_atom_type_oxidation_number
_atom_type_number_in_cell
_atom_type_scat_dispersion_real
_atom_type_scat_dispersion_imag
_atom_type_scat_source
C 0 72 .002 .002 'Int Tables Vol IV Tables 2.2B and 2.3.1'
H 0 68 0 0 'Int Tables Vol IV Tables 2.2B and 2.3.1'
Cl 0 4 .132 .159 'Int Tables Vol IV Tables 2.2B and 2.3.1'
O 0 4 .008 .006 'Int Tables Vol IV Tables 2.2B and 2.3.1'
P 0 4 .09 .095 'Int Tables Vol IV Tables 2.2B and 2.3.1'
Ru 0 2 -1.42 .836 'Int Tables Vol IV Tables 2.2B and 2.3.1'

loop_
_geom_angle_atom_site_label_1
_geom_angle_atom_site_label_2
_geom_angle_atom_site_label_3
_geom_angle
P1 Ru P2 83.56(3)
P1 Ru C1 82.06(7)
P1 Ru C101 117.91(10)
P1 Ru C102 103.03(9)
P1 Ru C103 119.35(9)
P1 Ru C104 155.34(9)
P1 Ru C105 153.91(11)
P2 Ru C1 89.94(9)
P2 Ru C101 157.30(10)
P2 Ru C102 136.71(8)
P2 Ru C103 102.98(10)
P2 Ru C104 96.15(11)
P2 Ru C105 122.39(11)
C1 Ru C101 99.80(12)
C1 Ru C102 133.20(12)
C1 Ru C103 155.74(10)
C1 Ru C104 122.59(11)
C1 Ru C105 94.25(12)
C101 Ru C102 36.42(12)
C101 Ru C103 61.24(12)
C101 Ru C104 61.33(14)
C101 Ru C105 37.04(15)
C102 Ru C103 36.47(14)
C102 Ru C104 60.78(14)
C102 Ru C105 61.16(13)
C103 Ru C104 36.59(13)
C103 Ru C105 61.49(12)
C104 Ru C105 36.86(13)
Ru P1 C111 118.95(9)
Ru P1 C121 119.78(8)
Ru P1 C10 108.33(9)
C111 P1 C121 101.57(13)
C111 P1 C10 102.74(13)
C121 P1 C10 103.23(13)
P1 C111 C112 121.3(2)
P1 C111 C116 120.3(2)
C112 C111 C116 118.4(3)
C111 C112 C113 120.3(3)
C111 C112 H112 119.7
C113 C112 H112 120.0
C112 C113 C114 120.3(3)
C112 C113 H113 119.5
C114 C113 H113 120.2
C113 C114 C115 119.9(4)
C113 C114 H114 120.7
C115 C114 H114 119.4
C114 C115 C116 120.4(3)
C114 C115 H115 120.6
C116 C115 H115 119.0
C111 C116 C115 120.7(3)
C111 C116 H116 120.2
C115 C116 H116 119.1
P1 C121 C122 120.0(2)
P1 C121 C126 121.5(2)
C122 C121 C126 118.5(3)
C121 C122 C123 120.7(3)
C121 C122 H122 118.8
C123 C122 H122 120.5
C122 C123 C124 120.5(3)
C122 C123 H123 119.3
C124 C123 H123 120.2
C123 C124 C125 119.5(3)
C123 C124 H124 120.5
C125 C124 H124 119.9
C124 C125 C126 120.4(3)
C124 C125 H125 120.0
C126 C125 H125 119.5
C121 C126 C125 120.4(3)
C121 C126 H126 119.0
C125 C126 H126 120.6
P1 C10 C20 108.07(19)
P1 C10 H10a 110.6
P1 C10 H10b 110.3
C20 C10 H10a 110.0
C20 C10 H10b 109.2
H10a C10 H10b 108.7
C10 C20 P2 109.24(17)
C10 C20 H20a 110.0
C10 C20 H20b 108.6
P2 C20 H20a 110.0
P2 C20 H20b 109.4
H20a C20 H20b 109.5
Ru P2 C20 111.40(10)
Ru P2 C211 113.96(10)
Ru P2 C221 119.21(9)
C20 P2 C211 104.22(11)
C20 P2 C221 104.86(13)
C211 P2 C221 101.65(14)
P2 C211 C212 120.5(2)
P2 C211 C216 121.1(2)
C212 C211 C216 118.3(3)
C211 C212 C213 121.2(3)
C211 C212 H212 119.9
C213 C212 H212 118.9
C212 C213 C214 119.8(3)
C212 C213 H213 119.7
C214 C213 H213 120.5
C213 C214 C215 119.8(3)
C213 C214 H214 119.1
C215 C214 H214 121.2
C214 C215 C216 120.5(3)
C214 C215 H215 119.6
C216 C215 H215 119.9
C211 C216 C215 120.5(3)
C211 C216 H216 119.5
C215 C216 H216 120.0
P2 C221 C222 118.9(3)
P2 C221 C226 121.9(2)
C222 C221 C226 119.1(3)
C221 C222 C223 120.6(3)
C221 C222 H222 118.9
C223 C222 H222 120.4
C222 C223 C224 120.0(3)
C222 C223 H223 119.5
C224 C223 H223 120.3
C223 C224 C225 119.9(4)
C223 C224 H224 119.7
C225 C224 H224 120.5
C224 C225 C226 120.5(4)
C224 C225 H225 119.7
C226 C225 H225 119.8
C221 C226 C225 119.8(3)
C221 C226 H226 120.0
C225 C226 H226 120.2
Ru C1 C2 177.7(3)
C1 C2 C3 176.7(4)
C2 C3 O3 126.4(2)
C2 C3 O4 112.1(2)
O3 C3 O4 121.5(3)
C3 O4 C4 115.7(2)
O4 C4 H4a 111.5
O4 C4 H4b 110.9
O4 C4 H4c 109.3
H4a C4 H4b 109.7
H4a C4 H4c 108.0
H4b C4 H4c 107.2
Ru C101 C102 71.8(2)
Ru C101 C105 71.1(2)
Ru C101 H101 121.9
C102 C101 C105 107.5(3)
C102 C101 H101 126.5
C105 C101 H101 126.0
Ru C102 C101 71.8(2)
Ru C102 C103 71.8(2)
Ru C102 H102 122.3
C101 C102 C103 109.1(3)
C101 C102 H102 125.0
C103 C102 H102 125.9
Ru C103 C102 71.7(2)
Ru C103 C104 71.2(2)
Ru C103 H103 122.7
C102 C103 C104 107.4(3)
C102 C103 H103 127.3
C104 C103 H103 125.4
Ru C104 C103 72.19(18)
Ru C104 C105 71.6(2)
Ru C104 H104 122.0
C103 C104 C105 108.7(3)
C103 C104 H104 125.9
C105 C104 H104 125.4
Ru C105 C101 71.85(18)
Ru C105 C104 71.54(18)
Ru C105 H105 122.9
C101 C105 C104 107.3(3)
C101 C105 H105 128.9
C104 C105 H105 123.8
Cl1 C01 Cl2 115.3(7)
Cl1 C01 H01a 107.7
Cl1 C01 H01b 110.6
Cl2 C01 H01a 105.5
Cl2 C01 H01b 106.4
Cl1' C01 Cl2' 111.2(15)
Cl1' C01 H01'a 100.1
Cl1' C01 H01'b 120.0
Cl2' C01 H01'a 110.9
Cl2' C01 H01'b 106.3
H01'a C01 H01'b 108.1

loop_
_geom_bond_atom_site_label_1
_geom_bond_atom_site_label_2
_geom_bond_distance
Ru P1 2.2711(7)
Ru P2 2.2655(8)
Ru C1 1.988(3)
Ru C101 2.256(4)
Ru C102 2.256(4)
Ru C103 2.258(3)
Ru C104 2.245(3)
Ru C105 2.246(3)
P1 C111 1.846(3)
P1 C121 1.830(3)
P1 C10 1.845(3)
C111 C112 1.405(4)
C111 C116 1.392(4)
C112 C113 1.392(5)
C112 H112 .949
C113 C114 1.386(6)
C113 H113 .953
C114 C115 1.371(5)
C114 H114 .954
C115 C116 1.397(5)
C115 H115 .963
C116 H116 .952
C121 C122 1.396(4)
C121 C126 1.401(4)
C122 C123 1.392(5)
C122 H122 .956
C123 C124 1.383(5)
C123 H123 .961
C124 C125 1.389(5)
C124 H124 .957
C125 C126 1.392(4)
C125 H125 .955
C126 H126 .958
C10 C20 1.533(4)
C10 H10a .952
C10 H10b .957
C20 P2 1.857(3)
C20 H20a .943
C20 H20b .956
P2 C211 1.835(3)
P2 C221 1.834(3)
C211 C212 1.397(4)
C211 C216 1.398(4)
C212 C213 1.389(4)
C212 H212 .963
C213 C214 1.392(6)
C213 H213 .958
C214 C215 1.378(5)
C214 H214 .962
C215 C216 1.395(5)
C215 H215 .961
C216 H216 .962
C221 C222 1.388(4)
C221 C226 1.405(5)
C222 C223 1.394(6)
C222 H222 .951
C223 C224 1.394(6)
C223 H223 .965
C224 C225 1.378(5)
C224 H224 .950
C225 C226 1.400(5)
C225 H225 .956
C226 H226 .957
C1 C2 1.222(4)
C2 C3 1.426(4)
C3 O3 1.211(3)
C3 O4 1.351(3)
O4 C4 1.439(4)
C4 H4a .944
C4 H4b .953
C4 H4c .973
C101 C102 1.410(4)
C101 C105 1.430(6)
C101 H101 .956
C102 C103 1.412(5)
C102 H102 .953
C103 C104 1.414(5)
C103 H103 .956
C104 C105 1.420(5)
C104 H104 .964
C105 H105 .946
C01 Cl1 1.780(9)
C01 Cl2 1.658(9)
C01 Cl1' 1.57(3)
C01 Cl2' 1.758(17)
C01 H01a .958
C01 H01b .920
C01 H01'a .957
C01 H01'b .959
